data_2220057
loop_
_publ_author_name
'Chen, Xiao-Bao'
'Sun, Feng-Mei'
'Xu, Jing'
'Ma, Zuan'
'Zheng, Ai-Hua'

_publ_section_title
;Ethyl
 1-[(2-chloro-1,3-thiazol-5-yl)methyl]-5-methyl-1<i>H</i>-1,2,3-triazole-4-carboxylate
;
_journal_coeditor_code AT2677
_journal_issue 12
_journal_name_full 'Acta Crystallographica Section E'
_journal_page_first o2402
_journal_page_last o2403
_journal_paper_doi 10.1107/S1600536808037914
_journal_volume 64
_journal_year 2008
_chemical_formula_iupac 'C10 H11 Cl N4 O2 S'
_chemical_formula_moiety 'C10 H11 Cl N4 O2 S'
_chemical_formula_sum 'C10 H11 Cl N4 O2 S'
_chemical_formula_weight 286.74
_chemical_name_systematic
;
Ethyl 1-[(2-chloro-1,3-thiazol-5-yl)methyl]-5-methyl-1<i>H</i>-1,2,3-
triazole-4-carboxylate
;
_space_group_IT_number 2
_symmetry_cell_setting triclinic
_symmetry_space_group_name_Hall '-P 1'
_symmetry_space_group_name_H-M 'P -1'
_atom_sites_solution_hydrogens geom
_atom_sites_solution_primary direct
_atom_sites_solution_secondary difmap
_audit_creation_method SHELXL-97
_cell_angle_alpha 65.892(2)
_cell_angle_beta 67.938(2)
_cell_angle_gamma 80.641(2)
_cell_formula_units_Z 2
_cell_length_a 7.9692(14)
_cell_length_b 9.1656(16)
_cell_length_c 10.4430(18)
_cell_measurement_reflns_used 2592
_cell_measurement_temperature 291(2)
_cell_measurement_theta_max 27.44
_cell_measurement_theta_min 2.43
_cell_volume 645.2(2)
_computing_cell_refinement 'SAINT (Bruker, 2000)'
_computing_data_collection 'SMART (Bruker, 2000)'
_computing_data_reduction 'SAINT (Bruker, 2000)'
_computing_molecular_graphics 'SHELXTL  (Sheldrick, 2008)'
_computing_publication_material 'SHELXTL  (Sheldrick, 2008)'
_computing_structure_refinement 'SHELXL97 (Sheldrick, 2008)'
_computing_structure_solution 'SHELXS97 (Sheldrick, 2008)'
_diffrn_ambient_temperature 291(2)
_diffrn_measured_fraction_theta_full 0.968
_diffrn_measured_fraction_theta_max 0.968
_diffrn_measurement_device_type 'Bruker SMART APEX CCD area-detector'
_diffrn_measurement_method '\f and \w scans'
_diffrn_radiation_monochromator graphite
_diffrn_radiation_source 'fine-focus sealed tube'
_diffrn_radiation_type MoK\a
_diffrn_radiation_wavelength 0.71073
_diffrn_reflns_av_R_equivalents 0.0179
_diffrn_reflns_av_sigmaI/netI 0.0227
_diffrn_reflns_limit_h_max 9
_diffrn_reflns_limit_h_min -9
_diffrn_reflns_limit_k_max 11
_diffrn_reflns_limit_k_min -11
_diffrn_reflns_limit_l_max 12
_diffrn_reflns_limit_l_min -12
_diffrn_reflns_number 4630
_diffrn_reflns_theta_full 25.50
_diffrn_reflns_theta_max 25.50
_diffrn_reflns_theta_min 2.43
_diffrn_standards_number 0
_exptl_absorpt_coefficient_mu 0.457
_exptl_absorpt_correction_type none
_exptl_crystal_colour colourless
_exptl_crystal_density_diffrn 1.476
_exptl_crystal_density_method 'not measured'
_exptl_crystal_description block
_exptl_crystal_F_000 296
_exptl_crystal_size_max 0.50
_exptl_crystal_size_mid 0.40
_exptl_crystal_size_min 0.30
_refine_diff_density_max 0.302
_refine_diff_density_min -0.253
_refine_ls_extinction_method none
_refine_ls_goodness_of_fit_ref 1.040
_refine_ls_hydrogen_treatment constr
_refine_ls_matrix_type full
_refine_ls_number_parameters 165
_refine_ls_number_reflns 2332
_refine_ls_number_restraints 0
_refine_ls_restrained_S_all 1.040
_refine_ls_R_factor_all 0.0474
_refine_ls_R_factor_gt 0.0408
_refine_ls_shift/su_max 0.000
_refine_ls_shift/su_mean 0.000
_refine_ls_structure_factor_coef Fsqd
_refine_ls_weighting_details 'calc w=1/[\s^2^(Fo^2^)+(0.0620P)^2^+0.2829P] where P=(Fo^2^+2Fc^2^)/3'
_refine_ls_weighting_scheme calc
_refine_ls_wR_factor_gt 0.1099
_refine_ls_wR_factor_ref 0.1178
_reflns_number_gt 2005
_reflns_number_total 2332
_reflns_threshold_expression I>2\s(I)
_cod_data_source_file at2677.cif
_cod_data_source_block I
_cod_original_cell_volume 645.23(19)
_cod_database_code 2220057
_cod_database_fobs_code 2220057

loop_
_symmetry_equiv_pos_as_xyz
'x, y, z'
'-x, -y, -z'

loop_
_atom_site_type_symbol
_atom_site_label
_atom_site_fract_x
_atom_site_fract_y
_atom_site_fract_z
_atom_site_U_iso_or_equiv
_atom_site_adp_type
_atom_site_calc_flag
_atom_site_refinement_flags
_atom_site_occupancy
Cl Cl1 -0.01266(10) 0.69136(8) 0.20124(9) 0.0704(2) Uani d . 1
S S1 0.23526(8) 0.46808(7) 0.07021(7) 0.0534(2) Uani d . 1
O O1 0.7825(3) -0.0891(2) 0.3892(2) 0.0715(5) Uani d . 1
O O2 0.5259(3) -0.2272(2) 0.5002(2) 0.0718(6) Uani d . 1
N N1 -0.0923(3) 0.4021(3) 0.2475(3) 0.0674(6) Uani d . 1
N N2 0.4074(3) 0.0929(2) 0.1275(2) 0.0486(5) Uani d . 1
N N3 0.5752(3) 0.1573(3) 0.0531(2) 0.0603(5) Uani d . 1
N N4 0.6709(3) 0.0880(2) 0.1400(2) 0.0567(5) Uani d . 1
C C1 0.0281(3) 0.5109(3) 0.1813(3) 0.0496(5) Uani d . 1
C C2 -0.0196(4) 0.2725(3) 0.2086(3) 0.0676(7) Uani d . 1
H H2 -0.0873 0.1816 0.2446 0.081 Uiso calc R 1
C C3 0.1528(3) 0.2836(3) 0.1165(3) 0.0479(5) Uani d . 1
C C4 0.2660(4) 0.1603(3) 0.0601(3) 0.0584(6) Uani d . 1
H H4A 0.1887 0.0750 0.0830 0.070 Uiso calc R 1
H H4B 0.3222 0.2087 -0.0476 0.070 Uiso calc R 1
C C5 0.3935(3) -0.0189(2) 0.2639(2) 0.0419(5) Uani d . 1
C C6 0.5634(3) -0.0210(2) 0.2704(2) 0.0435(5) Uani d . 1
C C7 0.2239(3) -0.1066(3) 0.3707(3) 0.0611(7) Uani d . 1
H H7A 0.1451 -0.0411 0.4214 0.092 Uiso calc R 1
H H7B 0.2521 -0.2038 0.4424 0.092 Uiso calc R 1
H H7C 0.1648 -0.1314 0.3172 0.092 Uiso calc R 1
C C8 0.6388(3) -0.1135(3) 0.3903(3) 0.0472(5) Uani d . 1
C C9 0.5797(5) -0.3295(3) 0.6289(4) 0.0808(9) Uani d . 1
H H9A 0.6961 -0.2958 0.6163 0.097 Uiso calc R 1
H H9B 0.4914 -0.3195 0.7191 0.097 Uiso calc R 1
C C10 0.5916(6) -0.4920(4) 0.6429(4) 0.1001(13) Uani d . 1
H H10A 0.4813 -0.5209 0.6427 0.150 Uiso calc R 1
H H10B 0.6104 -0.5599 0.7349 0.150 Uiso calc R 1
H H10C 0.6913 -0.5045 0.5605 0.150 Uiso calc R 1

loop_
_atom_site_aniso_label
_atom_site_aniso_U_11
_atom_site_aniso_U_22
_atom_site_aniso_U_33
_atom_site_aniso_U_12
_atom_site_aniso_U_13
_atom_site_aniso_U_23
Cl1 0.0673(4) 0.0627(4) 0.0875(5) 0.0081(3) -0.0224(4) -0.0417(4)
S1 0.0525(4) 0.0453(3) 0.0548(4) -0.0034(3) -0.0102(3) -0.0180(3)
O1 0.0572(11) 0.0679(12) 0.0968(14) -0.0051(9) -0.0423(10) -0.0223(10)
O2 0.0735(12) 0.0639(11) 0.0695(11) -0.0188(9) -0.0428(10) 0.0060(9)
N1 0.0479(12) 0.0600(13) 0.0824(15) -0.0036(10) -0.0144(11) -0.0218(12)
N2 0.0597(12) 0.0394(9) 0.0494(10) 0.0052(9) -0.0230(9) -0.0176(8)
N3 0.0638(13) 0.0530(12) 0.0515(11) -0.0068(10) -0.0123(10) -0.0125(9)
N4 0.0518(11) 0.0514(11) 0.0573(12) -0.0067(9) -0.0114(9) -0.0157(10)
C1 0.0496(12) 0.0485(12) 0.0504(12) 0.0045(10) -0.0207(10) -0.0174(10)
C2 0.0589(16) 0.0488(14) 0.092(2) -0.0081(12) -0.0286(14) -0.0188(14)
C3 0.0576(14) 0.0418(11) 0.0486(12) 0.0006(10) -0.0291(11) -0.0117(10)
C4 0.0796(17) 0.0483(13) 0.0613(15) 0.0104(12) -0.0412(13) -0.0229(12)
C5 0.0455(11) 0.0347(10) 0.0480(11) 0.0035(9) -0.0177(9) -0.0182(9)
C6 0.0433(11) 0.0354(10) 0.0499(12) -0.0012(9) -0.0128(9) -0.0171(9)
C7 0.0465(13) 0.0571(15) 0.0709(16) -0.0079(11) -0.0228(12) -0.0108(12)
C8 0.0464(12) 0.0397(11) 0.0621(14) 0.0046(10) -0.0221(10) -0.0243(10)
C9 0.109(2) 0.0618(17) 0.0772(19) -0.0068(17) -0.0621(19) -0.0026(15)
C10 0.162(4) 0.068(2) 0.098(2) 0.034(2) -0.087(3) -0.0328(18)

loop_
_atom_type_symbol
_atom_type_description
_atom_type_scat_dispersion_real
_atom_type_scat_dispersion_imag
_atom_type_scat_source
C C 0.0033 0.0016 'International Tables Vol C Tables 4.2.6.8 and 6.1.1.4'
H H 0.0000 0.0000 'International Tables Vol C Tables 4.2.6.8 and 6.1.1.4'
N N 0.0061 0.0033 'International Tables Vol C Tables 4.2.6.8 and 6.1.1.4'
O O 0.0106 0.0060 'International Tables Vol C Tables 4.2.6.8 and 6.1.1.4'
S S 0.1246 0.1234 'International Tables Vol C Tables 4.2.6.8 and 6.1.1.4'
Cl Cl 0.1484 0.1585 'International Tables Vol C Tables 4.2.6.8 and 6.1.1.4'

loop_
_geom_angle_atom_site_label_1
_geom_angle_atom_site_label_2
_geom_angle_atom_site_label_3
_geom_angle
C1 S1 C3 88.37(12)
C8 O2 C9 118.2(2)
C1 N1 C2 108.7(2)
C5 N2 N3 111.70(19)
C5 N2 C4 129.3(2)
N3 N2 C4 118.8(2)
N4 N3 N2 107.38(18)
N3 N4 C6 108.2(2)
N1 C1 Cl1 122.4(2)
N1 C1 S1 116.79(19)
Cl1 C1 S1 120.83(14)
C3 C2 N1 117.0(2)
C3 C2 H2 121.5
N1 C2 H2 121.5
C2 C3 C4 128.2(2)
C2 C3 S1 109.13(19)
C4 C3 S1 122.70(19)
N2 C4 C3 111.66(18)
N2 C4 H4A 109.3
C3 C4 H4A 109.3
N2 C4 H4B 109.3
C3 C4 H4B 109.3
H4A C4 H4B 107.9
N2 C5 C6 103.16(19)
N2 C5 C7 123.2(2)
C6 C5 C7 133.6(2)
N4 C6 C5 109.60(19)
N4 C6 C8 119.0(2)
C5 C6 C8 131.4(2)
C5 C7 H7A 109.5
C5 C7 H7B 109.5
H7A C7 H7B 109.5
C5 C7 H7C 109.5
H7A C7 H7C 109.5
H7B C7 H7C 109.5
O1 C8 O2 124.3(2)
O1 C8 C6 124.5(2)
O2 C8 C6 111.18(18)
C10 C9 O2 110.0(3)
C10 C9 H9A 109.7
O2 C9 H9A 109.7
C10 C9 H9B 109.7
O2 C9 H9B 109.7
H9A C9 H9B 108.2
C9 C10 H10A 109.5
C9 C10 H10B 109.5
H10A C10 H10B 109.5
C9 C10 H10C 109.5
H10A C10 H10C 109.5
H10B C10 H10C 109.5

loop_
_geom_bond_atom_site_label_1
_geom_bond_atom_site_label_2
_geom_bond_distance
Cl1 C1 1.715(2)
S1 C1 1.717(2)
S1 C3 1.726(2)
O1 C8 1.197(3)
O2 C8 1.328(3)
O2 C9 1.464(3)
N1 C1 1.281(3)
N1 C2 1.380(4)
N2 C5 1.349(3)
N2 N3 1.357(3)
N2 C4 1.470(3)
N3 N4 1.304(3)
N4 C6 1.370(3)
C2 C3 1.340(4)
C2 H2 0.9300
C3 C4 1.501(3)
C4 H4A 0.9700
C4 H4B 0.9700
C5 C6 1.378(3)
C5 C7 1.485(3)
C6 C8 1.476(3)
C7 H7A 0.9600
C7 H7B 0.9600
C7 H7C 0.9600
C9 C10 1.427(5)
C9 H9A 0.9700
C9 H9B 0.9700
C10 H10A 0.9600
C10 H10B 0.9600
C10 H10C 0.9600

loop_
_geom_hbond_atom_site_label_D
_geom_hbond_atom_site_label_H
_geom_hbond_atom_site_label_A
_geom_hbond_site_symmetry_A
_geom_hbond_distance_DH
_geom_hbond_distance_HA
_geom_hbond_distance_DA
_geom_hbond_angle_DHA
C2 H2 O1 1_455 0.93 2.47 3.375(4) 164.00
C7 H7B O2 . 0.96 2.43 3.033(4) 121.00
C9 H9A O1 . 0.97 2.28 2.710(4) 106.00

loop_
_geom_torsion_atom_site_label_1
_geom_torsion_atom_site_label_2
_geom_torsion_atom_site_label_3
_geom_torsion_atom_site_label_4
_geom_torsion
C5 N2 N3 N4 0.1(3)
C4 N2 N3 N4 174.52(19)
N2 N3 N4 C6 -0.1(3)
C2 N1 C1 Cl1 179.52(19)
C2 N1 C1 S1 -0.5(3)
C3 S1 C1 N1 0.1(2)
C3 S1 C1 Cl1 -179.93(15)
C1 N1 C2 C3 0.8(4)
N1 C2 C3 C4 178.2(2)
N1 C2 C3 S1 -0.8(3)
C1 S1 C3 C2 0.38(19)
C1 S1 C3 C4 -178.66(19)
C5 N2 C4 C3 78.7(3)
N3 N2 C4 C3 -94.6(3)
C2 C3 C4 N2 -109.0(3)
S1 C3 C4 N2 69.9(3)
N3 N2 C5 C6 -0.1(2)
C4 N2 C5 C6 -173.8(2)
N3 N2 C5 C7 178.8(2)
C4 N2 C5 C7 5.1(3)
N3 N4 C6 C5 0.0(3)
N3 N4 C6 C8 -178.4(2)
N2 C5 C6 N4 0.0(2)
C7 C5 C6 N4 -178.6(2)
N2 C5 C6 C8 178.2(2)
C7 C5 C6 C8 -0.4(4)
C9 O2 C8 O1 0.2(4)
C9 O2 C8 C6 -179.5(2)
N4 C6 C8 O1 8.3(3)
C5 C6 C8 O1 -169.7(2)
N4 C6 C8 O2 -171.9(2)
C5 C6 C8 O2 10.0(3)
C8 O2 C9 C10 -119.0(3)

loop_
_cod_related_entry_id
_cod_related_entry_database
_cod_related_entry_code
1 ChemSpider 24741192
